data_2010614
loop_
_publ_author_name
'Quail, J. Wilson'
'Weil, John A.'
'Singh, Malvinder P.'

_publ_section_title
;
 2,2-Dimethyl-1-(2,4,6-trinitrophenyl)hydrazine
;
_journal_issue 2
_journal_name_full 'Acta Crystallographica Section C'
_journal_page_first 235
_journal_page_last 236
_journal_paper_doi 10.1107/S0108270199014547
_journal_volume 56
_journal_year 2000
_chemical_formula_moiety 'C8 H9 N5 O6'
_chemical_formula_sum 'C8 H9 N5 O6'
_chemical_formula_weight 271.20
_chemical_melting_point 139.0(10)
_chemical_name_common 2,2-dimethyl-1-picrylhydrazine
_chemical_name_systematic
;
2,2-dimethyl-1-(2,4,6-trinitro)phenylhydrazine
;
_space_group_IT_number 19
_symmetry_cell_setting orthorhombic
_symmetry_space_group_name_Hall 'P 2ac 2ab'
_symmetry_space_group_name_H-M 'P 21 21 21'
_audit_creation_method SHELXL-97
_cell_angle_alpha 90.00
_cell_angle_beta 90.00
_cell_angle_gamma 90.00
_cell_formula_units_Z 4
_cell_length_a 6.5156(7)
_cell_length_b 8.2006(11)
_cell_length_c 20.6704(14)
_cell_measurement_reflns_used 25
_cell_measurement_temperature 123(2)
_cell_measurement_theta_max 18.54
_cell_measurement_theta_min 10.40
_cell_volume 1104.5(2)
_computing_cell_refinement 'CAD-4 Express'
_computing_data_collection 'CAD-4 Express (Enraf-Nonius, 1992)'
_computing_data_reduction 'DIFDAT_SORTRF_ADDREF in XTAL (Hall et al., 1997)'
_computing_molecular_graphics XTAL
_computing_publication_material SHELXL97
_computing_structure_refinement 'SHELXL97 (Sheldrick, 1997)'
_computing_structure_solution XTAL
_diffrn_ambient_temperature 123(2)
_diffrn_measured_fraction_theta_full .999
_diffrn_measured_fraction_theta_max .999
_diffrn_measurement_device_type 'Nonius CAD-4'
_diffrn_measurement_method 'omega scan b/P/b'
_diffrn_radiation_monochromator graphite
_diffrn_radiation_source 'fine-focus sealed tube'
_diffrn_radiation_type MoK\a
_diffrn_radiation_wavelength .71073
_diffrn_reflns_av_R_equivalents .0441
_diffrn_reflns_av_sigmaI/netI .0285
_diffrn_reflns_limit_h_max 10
_diffrn_reflns_limit_h_min 0
_diffrn_reflns_limit_k_max 12
_diffrn_reflns_limit_k_min 0
_diffrn_reflns_limit_l_max 32
_diffrn_reflns_limit_l_min 0
_diffrn_reflns_number 2553
_diffrn_reflns_theta_full 33.48
_diffrn_reflns_theta_max 33.48
_diffrn_reflns_theta_min 2.67
_diffrn_standards_decay_% 0
_diffrn_standards_interval_count 200
_diffrn_standards_interval_time 240
_diffrn_standards_number 3
_exptl_absorpt_coefficient_mu .141
_exptl_absorpt_correction_T_max .96
_exptl_absorpt_correction_T_min .88
_exptl_absorpt_correction_type psi-scan
_exptl_absorpt_process_details '(North et al., 1968)'
_exptl_crystal_colour orange
_exptl_crystal_density_diffrn 1.631
_exptl_crystal_density_method 'not measured'
_exptl_crystal_description prism
_exptl_crystal_F_000 560
_exptl_crystal_size_max .42
_exptl_crystal_size_mid .30
_exptl_crystal_size_min .25
_refine_diff_density_max .431
_refine_diff_density_min -.352
_refine_ls_abs_structure_details 'Flack H D (1983), Acta Cryst. A39, 876-881'
_refine_ls_abs_structure_Flack .0(3)
_refine_ls_extinction_method none
_refine_ls_goodness_of_fit_ref 1.046
_refine_ls_hydrogen_treatment mixed
_refine_ls_matrix_type full
_refine_ls_number_parameters 175
_refine_ls_number_reflns 2479
_refine_ls_number_restraints 0
_refine_ls_restrained_S_all 1.046
_refine_ls_R_factor_all .0478
_refine_ls_R_factor_gt .0384
_refine_ls_shift/su_max .000
_refine_ls_shift/su_mean .000
_refine_ls_structure_factor_coef Fsqd
_refine_ls_weighting_details 'calc w = 1/[\s^2^(Fo^2^)+(0.0563P)^2^+0.2264P] where P=(Fo^2^+2Fc^2^)/3'
_refine_ls_weighting_scheme calc
_refine_ls_wR_factor_ref .0999
_reflns_number_gt 2171
_reflns_number_total 2479
_reflns_threshold_expression I>2\s(I)
_cod_data_source_file da1101.cif
_cod_data_source_block I
_cod_depositor_comments
;
The following automatic conversions were performed:

'_chemical_melting_point' value '138-140' was changed to '139.0(10)'
- the average value was taken and precision was estimated.

Automatic conversion script
Id: cif_fix_values 1646 2011-03-28 12:23:43Z adriana 

The following automatic conversions were performed:

'_chemical_melting_point' value '138-140' was changed to '139.0(10)'
- the average value was taken and precision was estimated.

Automatic conversion script
Id: cif_fix_values 1715 2011-07-08 13:25:40Z adriana 
;
_cod_original_sg_symbol_H-M 'P21 21 21'
_cod_database_code 2010614
_cod_database_fobs_code 2010614

loop_
_symmetry_equiv_pos_as_xyz
'x, y, z'
'-x+1/2, -y, z+1/2'
'x+1/2, -y+1/2, -z'
'-x, y+1/2, -z+1/2'

loop_
_atom_site_label
_atom_site_fract_x
_atom_site_fract_y
_atom_site_fract_z
_atom_site_U_iso_or_equiv
_atom_site_adp_type
_atom_site_calc_flag
_atom_site_refinement_flags
_atom_site_occupancy
_atom_site_disorder_assembly
_atom_site_disorder_group
_atom_site_type_symbol
C1 .1670(2) .29234(17) .37985(7) .0122(3) Uani d . 1 . . C
C2 .1438(2) .40131(18) .43288(7) .0126(3) Uani d . 1 . . C
C3 -.0218(2) .50554(17) .43987(7) .0138(3) Uani d . 1 . . C
H3 -.0306 .5768 .4760 .017 Uiso calc R 1 . . H
C4 -.1734(2) .50403(19) .39351(7) .0135(3) Uani d . 1 . . C
C5 -.1581(2) .40465(19) .33881(7) .0137(3) Uani d . 1 . . C
H5 -.2627 .4053 .3068 .016 Uiso calc R 1 . . H
C6 .0100(2) .30665(17) .33228(7) .0120(3) Uani d . 1 . . C
C71 .4635(3) -.0231(2) .31116(8) .0174(3) Uani d . 1 . . C
H71A .5069 .0555 .2782 .026 Uiso calc R 1 . . H
H71B .4412 -.1298 .2909 .026 Uiso calc R 1 . . H
H71C .5702 -.0325 .3443 .026 Uiso calc R 1 . . H
C72 .1869(3) -.0885(2) .38630(8) .0187(3) Uani d . 1 . . C
H72A .2890 -.1140 .4196 .028 Uiso calc R 1 . . H
H72B .1515 -.1881 .3626 .028 Uiso calc R 1 . . H
H72C .0634 -.0440 .4068 .028 Uiso calc R 1 . . H
N1 .3153(2) .17874(17) .37546(7) .0156(3) Uani d . 1 . . N
H1 .4360 .1945 .3935 .019 Uiso calc R 1 . . H
N2 .2872(2) .39574(16) .48659(6) .0143(2) Uani d . 1 . . N
N4 -.3534(2) .60611(18) .40141(7) .0171(3) Uani d . 1 . . N
N6 .0318(2) .22711(16) .26857(6) .0139(2) Uani d . 1 . . N
N7 .2723(2) .03271(16) .34104(6) .0138(2) Uani d . 1 . . N
O21 .4622(2) .34351(15) .47657(6) .0180(2) Uani d . 1 . . O
O22 .2284(2) .44183(17) .54008(6) .0232(3) Uani d . 1 . . O
O41 -.3559(2) .70268(17) .44722(7) .0285(3) Uani d . 1 . . O
O42 -.4949(2) .58919(15) .36294(6) .0208(3) Uani d . 1 . . O
O61 .1907(2) .25165(15) .23855(6) .0191(2) Uani d . 1 . . O
O62 -.1155(2) .15051(17) .24792(6) .0220(3) Uani d . 1 . . O

loop_
_atom_site_aniso_label
_atom_site_aniso_U_11
_atom_site_aniso_U_22
_atom_site_aniso_U_33
_atom_site_aniso_U_12
_atom_site_aniso_U_13
_atom_site_aniso_U_23
C1 .0121(6) .0101(6) .0144(6) .0013(5) .0018(5) .0016(5)
C2 .0130(6) .0106(5) .0143(6) .0002(5) .0001(5) .0007(5)
C3 .0160(6) .0100(5) .0154(6) .0014(5) .0025(6) -.0001(5)
C4 .0136(6) .0108(6) .0162(6) .0042(5) .0036(5) .0026(5)
C5 .0142(6) .0125(6) .0144(6) .0020(6) .0009(5) .0017(5)
C6 .0137(6) .0106(5) .0118(6) .0003(5) .0015(5) .0001(5)
C71 .0146(6) .0201(7) .0176(7) .0050(6) .0023(5) -.0030(6)
C72 .0213(8) .0158(6) .0192(7) .0020(7) .0040(6) .0006(6)
N1 .0127(5) .0150(5) .0193(6) .0041(5) -.0032(5) -.0044(5)
N2 .0158(6) .0112(5) .0159(5) -.0014(5) -.0012(5) -.0004(5)
N4 .0172(6) .0144(6) .0198(6) .0055(6) .0039(5) .0026(5)
N6 .0156(6) .0131(5) .0132(5) .0030(5) .0004(5) .0002(5)
N7 .0145(6) .0106(5) .0162(5) .0031(5) .0013(5) -.0023(5)
O21 .0153(5) .0179(5) .0209(5) .0025(5) -.0039(4) .0004(5)
O22 .0243(6) .0297(7) .0156(5) -.0024(6) -.0009(5) -.0067(5)
O41 .0309(7) .0243(6) .0302(7) .0144(6) .0014(6) -.0092(5)
O42 .0161(5) .0220(5) .0242(6) .0062(5) .0002(5) .0029(5)
O61 .0202(6) .0205(5) .0166(5) -.0008(5) .0066(5) .0003(5)
O62 .0177(5) .0244(6) .0237(6) -.0015(5) -.0018(5) -.0087(5)

loop_
_atom_type_symbol
_atom_type_description
_atom_type_scat_dispersion_real
_atom_type_scat_dispersion_imag
_atom_type_scat_source
C C .0033 .0016 'International Tables Vol C Tables 4.2.6.8 and 6.1.1.4'
H H .0000 .0000 'International Tables Vol C Tables 4.2.6.8 and 6.1.1.4'
O O .0106 .0060 'International Tables Vol C Tables 4.2.6.8 and 6.1.1.4'
N N .0061 .0033 'International Tables Vol C Tables 4.2.6.8 and 6.1.1.4'

loop_
_geom_angle_atom_site_label_1
_geom_angle_atom_site_label_2
_geom_angle_atom_site_label_3
_geom_angle
N1 C1 C2 124.30(14)
N1 C1 C6 121.77(14)
C2 C1 C6 113.84(13)
C3 C2 C1 123.47(14)
C3 C2 N2 116.19(13)
C1 C2 N2 120.07(13)
C4 C3 C2 118.76(14)
C4 C3 H3 120.6
C2 C3 H3 120.6
C3 C4 C5 121.18(14)
C3 C4 N4 119.79(14)
C5 C4 N4 119.03(14)
C6 C5 C4 118.70(14)
C6 C5 H5 120.6
C4 C5 H5 120.6
C5 C6 C1 123.83(13)
C5 C6 N6 115.16(13)
C1 C6 N6 120.72(13)
N7 C71 H71A 109.5
N7 C71 H71B 109.5
H71A C71 H71B 109.5
N7 C71 H71C 109.5
H71A C71 H71C 109.5
H71B C71 H71C 109.5
N7 C72 H72A 109.5
N7 C72 H72B 109.5
H72A C72 H72B 109.5
N7 C72 H72C 109.5
H72A C72 H72C 109.5
H72B C72 H72C 109.5
C1 N1 N7 118.43(13)
C1 N1 H1 120.8
N7 N1 H1 120.8
O22 N2 O21 123.00(14)
O22 N2 C2 118.52(14)
O21 N2 C2 118.48(13)
O42 N4 O41 124.08(14)
O42 N4 C4 118.05(14)
O41 N4 C4 117.86(14)
O62 N6 O61 124.81(14)
O62 N6 C6 117.57(13)
O61 N6 C6 117.43(13)
N1 N7 C71 107.90(13)
N1 N7 C72 108.96(12)
C71 N7 C72 112.21(13)

loop_
_geom_bond_atom_site_label_1
_geom_bond_atom_site_label_2
_geom_bond_site_symmetry_2
_geom_bond_distance
_geom_bond_publ_flag
C1 N1 . 1.3451(19) ?
C1 C2 . 1.422(2) ?
C1 C6 . 1.423(2) ?
C2 C3 . 1.384(2) ?
C2 N2 . 1.452(2) ?
C3 C4 . 1.376(2) ?
C3 H3 . .9500 ?
C4 C5 . 1.397(2) ?
C4 N4 . 1.450(2) ?
C5 C6 . 1.366(2) ?
C5 H5 . .9500 ?
C6 N6 . 1.4764(19) ?
C71 N7 . 1.464(2) ?
C71 H71A . .9800 ?
C71 H71B . .9800 ?
C71 H71C . .9800 ?
C72 N7 . 1.474(2) ?
C72 H72A . .9800 ?
C72 H72B . .9800 ?
C72 H72C . .9800 ?
N1 N7 . 1.4207(18) ?
N1 H1 . .8800 ?
N2 O22 . 1.2297(18) ?
N2 O21 . 1.2354(18) ?
N4 O42 . 1.226(2) ?
N4 O41 . 1.2346(19) ?
N6 O62 . 1.2236(19) ?
N6 O61 . 1.2237(18) ?

loop_
_geom_hbond_atom_site_label_D
_geom_hbond_atom_site_label_H
_geom_hbond_atom_site_label_A
_geom_hbond_site_symmetry_A
_geom_hbond_distance_DH
_geom_hbond_distance_HA
_geom_hbond_distance_DA
_geom_hbond_angle_DHA
N1 H1 O21 . .88 2.11 2.6666(18) 120.1
N1 H1 O22 3_556 .88 2.60 3.358(2) 144.6

loop_
_geom_torsion_atom_site_label_1
_geom_torsion_atom_site_label_2
_geom_torsion_atom_site_label_3
_geom_torsion_atom_site_label_4
_geom_torsion
N1 C1 C2 C3 -172.91(15)
C6 C1 C2 C3 3.5(2)
N1 C1 C2 N2 .8(2)
C6 C1 C2 N2 177.25(13)
C1 C2 C3 C4 .4(2)
N2 C2 C3 C4 -173.61(13)
C2 C3 C4 C5 -2.6(2)
C2 C3 C4 N4 176.90(14)
C3 C4 C5 C6 .7(2)
N4 C4 C5 C6 -178.82(14)
C4 C5 C6 C1 3.7(2)
C4 C5 C6 N6 -170.10(13)
N1 C1 C6 C5 170.95(15)
C2 C1 C6 C5 -5.6(2)
N1 C1 C6 N6 -15.6(2)
C2 C1 C6 N6 167.86(13)
C2 C1 N1 N7 149.55(15)
C6 C1 N1 N7 -26.6(2)
C3 C2 N2 O22 20.8(2)
C1 C2 N2 O22 -153.42(15)
C3 C2 N2 O21 -159.87(13)
C1 C2 N2 O21 25.9(2)
C3 C4 N4 O42 -172.42(14)
C5 C4 N4 O42 7.1(2)
C3 C4 N4 O41 6.3(2)
C5 C4 N4 O41 -174.13(15)
C5 C6 N6 O62 -52.43(18)
C1 C6 N6 O62 133.60(15)
C5 C6 N6 O61 122.90(15)
C1 C6 N6 O61 -51.08(19)
C1 N1 N7 C71 148.03(14)
C1 N1 N7 C72 -89.89(16)

loop_
_cod_related_entry_id
_cod_related_entry_database
_cod_related_entry_code
1 ChemSpider 126919
